data_2006009
loop_
_publ_author_name
'Boss, C.'
'Stoeckli-Evans, H.'
'Keese, R.'

_publ_section_title
;
 <i>meso</i>-1,11-Dimethylcyclotrideca-2,9-diyne-1,11-diol
;
_journal_issue 3
_journal_name_full 'Acta Crystallographica Section C'
_journal_page_first 322
_journal_page_last 325
_journal_paper_doi 10.1107/S0108270196013789
_journal_volume 53
_journal_year 1997
_chemical_formula_moiety 'C15 H22 O2'
_chemical_formula_sum 'C15 H22 O2'
_chemical_formula_weight 234.33
_chemical_melting_point 373.1(10)
_chemical_name_systematic
;
 meso-1.11-dimethylcyclotrideca-2.9-diyne-1.11-diol
;
_space_group_IT_number 15
_symmetry_cell_setting monoclinic
_symmetry_space_group_name_Hall '-I 2ya'
_symmetry_space_group_name_H-M 'I 1 2/a 1'
_audit_creation_method SHELXL
_cell_angle_alpha 90.00
_cell_angle_beta 99.92(1)
_cell_angle_gamma 90.00
_cell_formula_units_Z 8
_cell_length_a 17.779(2)
_cell_length_b 8.238(1)
_cell_length_c 18.881(3)
_cell_measurement_reflns_used 28
_cell_measurement_temperature 193(2)
_cell_measurement_theta_max 19
_cell_measurement_theta_min 14
_cell_volume 2724.0(6)
_computing_cell_refinement STADI4
_computing_data_collection 'STADI4 (Stoe & Cie, 1996a)'
_computing_data_reduction 'X-RED (Stoe & Cie, 1996b)'
_computing_molecular_graphics 'PLATON (Spek, 1993)'
_computing_publication_material SHELXL93
_computing_structure_refinement 'SHELXL93 (Sheldrick, 1993)'
_computing_structure_solution 'SHELXS86 (Sheldrick, 1990)'
_diffrn_ambient_temperature 193(2)
_diffrn_measurement_device 'Stoe AED2 4-circle-diffractometer'
_diffrn_measurement_method 2\q/\w
_diffrn_radiation_monochromator graphite
_diffrn_radiation_source 'fine-focus sealed tube'
_diffrn_radiation_type MoK\a
_diffrn_radiation_wavelength 0.71073
_diffrn_reflns_av_R_equivalents 0.0000
_diffrn_reflns_av_sigmaI/netI 0.0622
_diffrn_reflns_limit_h_max 20
_diffrn_reflns_limit_h_min -21
_diffrn_reflns_limit_k_max 9
_diffrn_reflns_limit_k_min 0
_diffrn_reflns_limit_l_max 22
_diffrn_reflns_limit_l_min 0
_diffrn_reflns_number 2398
_diffrn_reflns_theta_max 25
_diffrn_reflns_theta_min 2.19
_diffrn_standards_decay_% 5
_diffrn_standards_interval_time 60
_diffrn_standards_number 2
_exptl_absorpt_coefficient_mu 0.074
_exptl_absorpt_correction_type none
_exptl_crystal_colour transparent
_exptl_crystal_density_diffrn 1.143
_exptl_crystal_density_method none
_exptl_crystal_description block
_exptl_crystal_F_000 1024
_exptl_crystal_size_max 0.53
_exptl_crystal_size_mid 0.23
_exptl_crystal_size_min 0.17
_refine_diff_density_max 0.731
_refine_diff_density_min -0.239
_refine_ls_extinction_coef 0.0011(4)
_refine_ls_extinction_method SHELXL
_refine_ls_goodness_of_fit_all 1.159
_refine_ls_goodness_of_fit_obs 1.128
_refine_ls_hydrogen_treatment 'H atoms placed in calculated positions'
_refine_ls_matrix_type full
_refine_ls_number_parameters 175
_refine_ls_number_reflns 2371
_refine_ls_number_restraints 0
_refine_ls_restrained_S_all 1.232
_refine_ls_restrained_S_obs 1.128
_refine_ls_R_factor_all 0.1270
_refine_ls_R_factor_obs 0.0723
_refine_ls_shift/esd_max 0.031
_refine_ls_shift/esd_mean 0.004
_refine_ls_structure_factor_coef Fsqd
_refine_ls_weighting_scheme
;
 calc w=1/[\s^2^(Fo^2^)+(0.0484P)^2^+8.7395P]
 where P=(Fo^2^+2Fc^2^)/3
;
_refine_ls_wR_factor_all 0.1997
_refine_ls_wR_factor_obs 0.1467
_reflns_number_observed 1583
_reflns_number_total 2398
_reflns_observed_criterion >2sigma(I)
_cod_data_source_file na1269.cif
_cod_data_source_block meso-5
_cod_depositor_comments
;
The following automatic conversions were performed:

'_chemical_melting_point' value '99-101\%C' was changed to
'373.1(10)' - it was converted from degrees Celsius(C) to Kelvins(K),
the average value was taken and precision was estimated.

Automatic conversion script
Id: cif_fix_values 1715 2011-07-08 13:25:40Z adriana 
;
_cod_original_cell_volume 2724.1(6)
_cod_original_sg_symbol_H-M 'I 2/a'
_cod_database_code 2006009

loop_
_symmetry_equiv_pos_as_xyz
'x, y, z'
'-x+1/2, y, -z'
'x+1/2, y+1/2, z+1/2'
'-x+1, y+1/2, -z+1/2'
'-x, -y, -z'
'x-1/2, -y, z'
'-x+1/2, -y+1/2, -z+1/2'
'x, -y+1/2, z+1/2'

loop_
_atom_site_aniso_label
_atom_site_aniso_U_11
_atom_site_aniso_U_12
_atom_site_aniso_U_13
_atom_site_aniso_U_22
_atom_site_aniso_U_23
_atom_site_aniso_U_33
C1 0.021(2) 0.002(2) 0.0018(15) 0.020(2) 0.003(2) 0.028(2)
C2 0.028(2) 0.000(2) 0.005(2) 0.025(2) 0.003(2) 0.032(2)
C3 0.035(2) 0.003(2) 0.007(2) 0.034(2) 0.009(2) 0.035(2)
C4 0.036(2) 0.003(2) 0.019(2) 0.052(3) 0.010(2) 0.048(2)
C5 0.033(2) 0.001(2) 0.014(2) 0.055(3) -0.001(2) 0.046(3)
C6 0.036(2) 0.002(2) 0.002(2) 0.066(3) 0.001(3) 0.046(3)
C7 0.025(2) -0.006(2) 0.012(2) 0.073(4) -0.015(3) 0.057(3)
C8 0.028(2) 0.006(2) 0.003(2) 0.043(3) 0.012(3) 0.069(3)
C9 0.030(2) 0.001(2) 0.005(2) 0.026(2) 0.005(2) 0.037(2)
C10 0.029(2) 0.001(2) 0.006(2) 0.018(2) 0.0011(15) 0.025(2)
C11 0.023(2) -0.002(2) 0.0016(14) 0.020(2) -0.0011(15) 0.020(2)
C12 0.026(2) 0.003(2) 0.0032(15) 0.018(2) 0.002(2) 0.026(2)
C13 0.026(2) 0.001(2) 0.0055(14) 0.022(2) 0.002(2) 0.024(2)
C14 0.033(2) -0.001(2) 0.000(2) 0.021(2) 0.000(2) 0.032(2)
C15 0.030(2) -0.001(2) 0.010(2) 0.022(2) 0.002(2) 0.033(2)
O1 0.0309(15) 0.0024(12) -0.0011(12) 0.0224(15) -0.0020(12) 0.0291(15)
O11 0.039(2) 0.0006(13) -0.0018(11) 0.018(2) -0.0015(12) 0.0266(14)

loop_
_atom_site_label
_atom_site_occupancy
_atom_site_fract_x
_atom_site_fract_y
_atom_site_fract_z
_atom_site_U_iso_or_equiv
_atom_site_thermal_displace_type
_atom_site_calc_flag
_atom_site_refinement_flags
_atom_site_type_symbol
C1 1 0.8951(2) -0.1147(4) 0.6221(2) 0.0233(8) Uani d . C
C2 1 0.8271(2) -0.1024(5) 0.6569(2) 0.0283(9) Uani d . C
C3 1 0.7694(2) -0.0822(5) 0.6794(2) 0.0346(10) Uani d . C
C4 1 0.6951(2) -0.0491(6) 0.7020(2) 0.0437(11) Uani d . C
H4A 1 0.7027(2) 0.0305(6) 0.7419(2) 0.052 Uiso calc R H
H4B 1 0.6753(2) -0.1506(6) 0.7201(2) 0.052 Uiso calc R H
C5 1 0.6377(2) 0.0159(6) 0.6415(2) 0.0441(11) Uani d . C
H5A 1 0.5918(2) 0.0478(6) 0.6612(2) 0.053 Uiso calc R H
H5B 1 0.6225(2) -0.0740(6) 0.6072(2) 0.053 Uiso calc R H
C6 1 0.6605(3) 0.1573(7) 0.5998(2) 0.0499(13) Uani d . C
H6A 1 0.6216(25) 0.1733(57) 0.5449(25) 0.060 Uiso d . H
H6B 1 0.7185(26) 0.1338(56) 0.5811(23) 0.060 Uiso d . H
C7 1 0.6645(2) 0.3179(6) 0.6408(3) 0.0509(13) Uani d . C
H7A 1 0.6921(2) 0.3008(6) 0.6904(3) 0.061 Uiso calc R H
H7B 1 0.6121(2) 0.3544(6) 0.6437(3) 0.061 Uiso calc R H
C8 1 0.7055(2) 0.4515(6) 0.6042(3) 0.0472(12) Uani d . C
H8A 1 0.6866(25) 0.4498(58) 0.5510(25) 0.057 Uiso d . H
H8B 1 0.6983(25) 0.5644(60) 0.6327(23) 0.057 Uiso d . H
C9 1 0.7878(2) 0.4165(5) 0.6114(2) 0.0313(9) Uani d . C
C10 1 0.8543(2) 0.3871(4) 0.6225(2) 0.0238(8) Uani d . C
C11 1 0.9370(2) 0.3495(4) 0.6419(2) 0.0212(8) Uani d . C
C12 1 0.9466(2) 0.1723(4) 0.6662(2) 0.0234(8) Uani d . C
H12A 1 0.9159(2) 0.1520(4) 0.7043(2) 0.028 Uiso calc R H
H12B 1 1.0009(2) 0.1518(4) 0.6867(2) 0.028 Uiso calc R H
C13 1 0.9214(2) 0.0552(4) 0.6034(2) 0.0239(8) Uani d . C
H13A 1 0.9645(2) 0.0421(4) 0.5770(2) 0.029 Uiso calc R H
H13B 1 0.8791(2) 0.1069(4) 0.5701(2) 0.029 Uiso calc R H
C14 1 0.8749(2) -0.2118(4) 0.5525(2) 0.0292(9) Uani d . C
H14A 1 0.9199(2) -0.2202(4) 0.5293(2) 0.035 Uiso calc R H
H14B 1 0.8337(2) -0.1566(4) 0.5202(2) 0.035 Uiso calc R H
H14C 1 0.8580(2) -0.3207(4) 0.5635(2) 0.035 Uiso calc R H
C15 1 0.9803(2) 0.3874(5) 0.5810(2) 0.0278(9) Uani d . C
H15A 1 1.0344(2) 0.3609(5) 0.5961(2) 0.033 Uiso calc R H
H15B 1 0.9751(2) 0.5031(5) 0.5691(2) 0.033 Uiso calc R H
H15C 1 0.9593(2) 0.3228(5) 0.5387(2) 0.033 Uiso calc R H
O1 1 0.95556(15) -0.2033(3) 0.66658(14) 0.0282(7) Uani d . O
H1 1 0.9722(21) -0.1494(47) 0.7014(20) 0.023(11) Uiso d . H
O11 1 0.9694(2) 0.4454(3) 0.70410(13) 0.0288(7) Uani d . O
H11 1 0.9620(22) 0.5410(53) 0.6935(20) 0.030(12) Uiso d . H

loop_
_atom_type_symbol
_atom_type_description
_atom_type_scat_dispersion_real
_atom_type_scat_dispersion_imag
_atom_type_scat_source
C C 0.0033 0.0016 'International Tables Vol C Tables 4.2.6.8 and 6.1.1.4'
H H 0.0000 0.0000 'International Tables Vol C Tables 4.2.6.8 and 6.1.1.4'
O O 0.0106 0.0060 'International Tables Vol C Tables 4.2.6.8 and 6.1.1.4'

loop_
_geom_angle_atom_site_label_1
_geom_angle_atom_site_label_2
_geom_angle_atom_site_label_3
_geom_angle
_geom_angle_publ_flag
O1 C1 C2 111.2(3) no
O1 C1 C14 106.1(3) no
C2 C1 C14 109.2(3) yes
O1 C1 C13 111.7(3) no
C2 C1 C13 110.2(3) yes
C14 C1 C13 108.4(3) yes
C3 C2 C1 173.3(4) yes
C2 C3 C4 175.3(4) yes
C3 C4 C5 111.7(3) yes
C4 C5 C6 118.0(4) yes
C5 C6 C7 113.6(4) yes
C6 C7 C8 112.0(4) yes
C9 C8 C7 110.8(4) yes
C10 C9 C8 175.2(4) yes
C9 C10 C11 175.9(4) yes
O11 C11 C10 108.9(3) no
O11 C11 C15 108.6(3) no
C10 C11 C15 112.3(3) yes
O11 C11 C12 105.6(3) no
C10 C11 C12 109.1(3) yes
C15 C11 C12 112.1(3) yes
C11 C12 C13 111.5(3) yes
C12 C13 C1 117.1(3) yes

loop_
_geom_bond_atom_site_label_1
_geom_bond_atom_site_label_2
_geom_bond_site_symmetry_2
_geom_bond_distance
_geom_bond_publ_flag
C1 O1 . 1.443(4) yes
C1 C2 . 1.475(5) yes
C1 C14 . 1.527(5) yes
C1 C13 . 1.536(5) yes
C2 C3 . 1.187(5) yes
C3 C4 . 1.483(5) yes
C4 C5 . 1.495(6) yes
C5 C6 . 1.500(6) yes
C6 C7 . 1.528(7) yes
C7 C8 . 1.548(7) yes
C8 C9 . 1.475(5) yes
C9 C10 . 1.189(5) yes
C10 C11 . 1.486(5) yes
C11 O11 . 1.450(4) yes
C11 C15 . 1.522(5) yes
C11 C12 . 1.531(5) yes
C12 C13 . 1.533(5) yes

loop_
_geom_torsion_atom_site_label_1
_geom_torsion_atom_site_label_2
_geom_torsion_atom_site_label_3
_geom_torsion_atom_site_label_4
_geom_torsion
_geom_torsion_publ_flag
O1 C1 C2 C3 173.(4) no
C14 C1 C2 C3 -70.(4) no
C13 C1 C2 C3 49.(4) no
C1 C2 C3 C4 4(9) yes
C2 C3 C4 C5 14.(6) no
C3 C4 C5 C6 -51.0(6) no
C4 C5 C6 C7 -73.4(5) no
C5 C6 C7 C8 166.9(4) no
C6 C7 C8 C9 -70.0(5) no
C7 C8 C9 C10 -53.(5) no
C8 C9 C10 C11 0(10) yes
C9 C10 C11 O11 -45.(6) no
C9 C10 C11 C15 -165.(5) no
C9 C10 C11 C12 70.(6) no
O11 C11 C12 C13 -174.7(3) no
C10 C11 C12 C13 68.3(4) no
C15 C11 C12 C13 -56.7(4) no
C11 C12 C13 C1 -154.6(3) yes
O1 C1 C13 C12 -62.0(4) no
C2 C1 C13 C12 62.1(4) no
C14 C1 C13 C12 -178.5(3) no
